data_4026258
loop_
_publ_author_name
'Faiz Ahmed Khan'
'Ch. Nageswara Rao'

_publ_section_title
;
 Grob Fragmentation of Norbornyl \a-Diketones: A Route to \a-Ketoenols and
 Aromatic Compounds
;
_journal_name_full 'Journal of Organic Chemistry'
_journal_page_first 3320
_journal_page_last 3328
_journal_paper_doi 10.1021/jo200223a
_journal_volume 76
_journal_year 2011
_chemical_formula_moiety 'C10 H10 Br2 O6'
_chemical_formula_sum 'C10 H10 Br2 O6'
_chemical_formula_weight 386.00
_space_group_IT_number 9
_symmetry_cell_setting monoclinic
_symmetry_space_group_name_Hall 'C -2yc'
_symmetry_space_group_name_H-M 'C 1 c 1'
_atom_sites_solution_hydrogens geom
_atom_sites_solution_primary direct
_atom_sites_solution_secondary difmap
_audit_creation_method SHELXL-97
_cell_angle_alpha 90.00
_cell_angle_beta 115.273(10)
_cell_angle_gamma 90.00
_cell_formula_units_Z 4
_cell_length_a 16.458(6)
_cell_length_b 6.3995(19)
_cell_length_c 13.491(5)
_cell_measurement_reflns_used 1458
_cell_measurement_temperature 293(2)
_cell_measurement_theta_max 23.70
_cell_measurement_theta_min 2.74
_cell_volume 1284.9(8)
_computing_cell_refinement 'SAINT 6.45 ( Bruker, 2003)'
_computing_data_collection 'SMART 5.628 (Bruker, 2003)'
_computing_data_reduction 'SAINT 6.45 ( Bruker, 2003)'
_computing_molecular_graphics 'Diamond 2.1'
_computing_publication_material 'WinGX publication routines (Farrugia, 1999)'
_computing_structure_refinement 'SHELXL-97 (Sheldrick, 1997)'
_computing_structure_solution SIR-92
_diffrn_ambient_temperature 293(2)
_diffrn_measured_fraction_theta_full 0.989
_diffrn_measured_fraction_theta_max 0.989
_diffrn_measurement_device_type 'CCD area Detector'
_diffrn_measurement_method 'phi and omega scans'
_diffrn_radiation_monochromator graphite
_diffrn_radiation_source 'fine-focus sealed tube'
_diffrn_radiation_type MoK\a
_diffrn_radiation_wavelength 0.71073
_diffrn_reflns_av_R_equivalents 0.0332
_diffrn_reflns_av_sigmaI/netI 0.0664
_diffrn_reflns_limit_h_max 22
_diffrn_reflns_limit_h_min -21
_diffrn_reflns_limit_k_max 6
_diffrn_reflns_limit_k_min -8
_diffrn_reflns_limit_l_max 17
_diffrn_reflns_limit_l_min -17
_diffrn_reflns_number 4037
_diffrn_reflns_theta_full 28.37
_diffrn_reflns_theta_max 28.37
_diffrn_reflns_theta_min 2.74
_diffrn_standards_decay_% 0.5
_diffrn_standards_interval_time 60
_diffrn_standards_number 3
_exptl_absorpt_coefficient_mu 6.324
_exptl_absorpt_correction_T_max 0.7304
_exptl_absorpt_correction_T_min 0.5849
_exptl_absorpt_correction_type empirical
_exptl_absorpt_process_details 'SADABS 2.10 (Bruker 2003)'
_exptl_crystal_colour colorless
_exptl_crystal_density_diffrn 1.995
_exptl_crystal_description prism
_exptl_crystal_F_000 752
_exptl_crystal_size_max 0.10
_exptl_crystal_size_mid 0.07
_exptl_crystal_size_min 0.05
_refine_diff_density_max 0.581
_refine_diff_density_min -0.955
_refine_diff_density_rms 0.144
_refine_ls_abs_structure_details 'Flack H D (1983), Acta Cryst. A39, 876-881'
_refine_ls_abs_structure_Flack 0.01(2)
_refine_ls_extinction_method none
_refine_ls_goodness_of_fit_ref 1.102
_refine_ls_hydrogen_treatment constr
_refine_ls_matrix_type full
_refine_ls_number_parameters 163
_refine_ls_number_reflns 2748
_refine_ls_number_restraints 2
_refine_ls_restrained_S_all 1.102
_refine_ls_R_factor_all 0.0658
_refine_ls_R_factor_gt 0.0439
_refine_ls_shift/su_max 0.000
_refine_ls_shift/su_mean 0.000
_refine_ls_structure_factor_coef Fsqd
_refine_ls_weighting_details 'calc w=1/[\s^2^(Fo^2^)+(0.0410P)^2^+8.9009P] where P=(Fo^2^+2Fc^2^)/3'
_refine_ls_weighting_scheme calc
_refine_ls_wR_factor_gt 0.0998
_refine_ls_wR_factor_ref 0.1394
_reflns_number_gt 2133
_reflns_number_total 2748
_reflns_threshold_expression >2sigma(I)
_cod_data_source_file jo200223a_si_005.cif
_cod_data_source_block 3aprd
_cod_original_cell_volume 1285.0(8)
_cod_database_code 4026258

loop_
_symmetry_equiv_pos_as_xyz
'x, y, z'
'x, -y, z+1/2'
'x+1/2, y+1/2, z'
'x+1/2, -y+1/2, z+1/2'

loop_
_atom_site_label
_atom_site_type_symbol
_atom_site_fract_x
_atom_site_fract_y
_atom_site_fract_z
_atom_site_U_iso_or_equiv
_atom_site_adp_type
_atom_site_occupancy
_atom_site_symmetry_multiplicity
_atom_site_calc_flag
_atom_site_refinement_flags
Br2 Br 0.68500(6) 1.32125(16) 0.85018(7) 0.0490(3) Uani 1 1 d .
Br1 Br 0.31192(6) 0.78748(16) 0.59897(7) 0.0534(3) Uani 1 1 d .
O4 O 0.6357(4) 0.8983(11) 0.9095(6) 0.0477(17) Uani 1 1 d .
H4 H 0.6190 0.7861 0.9237 0.072 Uiso 1 1 calc R
O2 O 0.3065(5) 1.2487(11) 0.7007(7) 0.058(2) Uani 1 1 d .
O3 O 0.4796(5) 0.6944(9) 0.8078(6) 0.0429(15) Uani 1 1 d .
O5 O 0.5331(5) 1.5677(9) 0.5967(6) 0.0507(17) Uani 1 1 d .
O1 O 0.3820(6) 1.0647(15) 0.8533(7) 0.076(3) Uani 1 1 d .
O6 O 0.5781(5) 1.2562(10) 0.5640(6) 0.0506(18) Uani 1 1 d .
C1 C 0.4845(6) 0.8685(13) 0.7746(7) 0.0317(18) Uani 1 1 d .
C6 C 0.5682(6) 0.9856(14) 0.8223(7) 0.0358(19) Uani 1 1 d .
C3 C 0.4287(7) 1.1214(14) 0.6177(8) 0.042(2) Uani 1 1 d .
H3A H 0.3768 1.2002 0.5685 0.051 Uiso 1 1 calc R
H3B H 0.4478 1.0322 0.5735 0.051 Uiso 1 1 calc R
C2 C 0.4021(5) 0.9867(13) 0.6912(7) 0.0324(17) Uani 1 1 d .
C9 C 0.5422(6) 1.3626(13) 0.6078(7) 0.0353(18) Uani 1 1 d .
C7 C 0.3638(6) 1.1075(15) 0.7589(9) 0.045(2) Uani 1 1 d .
C5 C 0.5767(6) 1.1696(13) 0.7796(7) 0.0350(18) Uani 1 1 d .
C4 C 0.5055(5) 1.2751(13) 0.6835(7) 0.0285(18) Uani 1 1 d .
H4A H 0.4806 1.3900 0.7099 0.034 Uiso 1 1 calc R
C10 C 0.5687(10) 1.6632(19) 0.5267(12) 0.073(4) Uani 1 1 d .
H10A H 0.5593 1.8115 0.5245 0.110 Uiso 1 1 calc R
H10B H 0.5387 1.6069 0.4541 0.110 Uiso 1 1 calc R
H10C H 0.6319 1.6348 0.5551 0.110 Uiso 1 1 calc R
C8 C 0.2683(10) 1.372(2) 0.7603(13) 0.079(4) Uani 1 1 d .
H8A H 0.2271 1.4721 0.7119 0.119 Uiso 1 1 calc R
H8B H 0.3154 1.4431 0.8196 0.119 Uiso 1 1 calc R
H8C H 0.2369 1.2814 0.7891 0.119 Uiso 1 1 calc R

loop_
_atom_site_aniso_label
_atom_site_aniso_U_11
_atom_site_aniso_U_22
_atom_site_aniso_U_33
_atom_site_aniso_U_23
_atom_site_aniso_U_13
_atom_site_aniso_U_12
Br2 0.0408(5) 0.0552(5) 0.0453(6) -0.0056(4) 0.0130(5) -0.0146(4)
Br1 0.0449(6) 0.0514(5) 0.0520(7) -0.0065(5) 0.0093(5) -0.0159(5)
O4 0.031(3) 0.054(4) 0.049(4) 0.016(3) 0.009(3) 0.005(3)
O2 0.067(5) 0.049(4) 0.072(5) 0.019(4) 0.041(5) 0.022(3)
O3 0.039(4) 0.036(3) 0.048(4) 0.006(3) 0.013(3) -0.002(3)
O5 0.065(5) 0.036(3) 0.060(4) 0.012(3) 0.035(4) 0.007(3)
O1 0.085(6) 0.099(7) 0.052(5) 0.007(5) 0.038(5) 0.033(5)
O6 0.068(5) 0.047(4) 0.053(5) 0.004(3) 0.042(4) 0.007(3)
C1 0.038(5) 0.027(4) 0.028(4) -0.001(3) 0.012(4) -0.002(3)
C6 0.038(5) 0.039(5) 0.030(5) 0.007(3) 0.015(4) 0.008(4)
C3 0.056(6) 0.041(5) 0.037(5) 0.000(4) 0.027(5) 0.003(4)
C2 0.026(4) 0.035(4) 0.031(4) -0.004(3) 0.007(3) -0.007(3)
C9 0.038(5) 0.033(4) 0.030(4) -0.004(3) 0.010(4) 0.000(3)
C7 0.038(5) 0.045(5) 0.056(6) -0.006(4) 0.025(5) -0.008(4)
C5 0.044(5) 0.034(4) 0.035(5) 0.000(3) 0.025(4) 0.003(4)
C4 0.019(4) 0.036(4) 0.029(4) 0.005(3) 0.009(4) 0.007(3)
C10 0.104(11) 0.060(7) 0.077(9) 0.022(6) 0.059(9) 0.000(7)
C8 0.080(11) 0.071(8) 0.115(13) 0.011(7) 0.068(10) 0.021(7)

loop_
_atom_type_symbol
_atom_type_description
_atom_type_scat_dispersion_real
_atom_type_scat_dispersion_imag
_atom_type_scat_source
C C 0.0033 0.0016 'International Tables Vol C Tables 4.2.6.8 and 6.1.1.4'
H H 0.0000 0.0000 'International Tables Vol C Tables 4.2.6.8 and 6.1.1.4'
O O 0.0106 0.0060 'International Tables Vol C Tables 4.2.6.8 and 6.1.1.4'
Br Br -0.2901 2.4595 'International Tables Vol C Tables 4.2.6.8 and 6.1.1.4'

loop_
_geom_angle_atom_site_label_1
_geom_angle_atom_site_label_2
_geom_angle_atom_site_label_3
_geom_angle
C7 O2 C8 114.7(9)
C9 O5 C10 115.8(8)
O3 C1 C6 120.5(8)
O3 C1 C2 122.9(8)
C6 C1 C2 116.2(7)
O4 C6 C5 122.6(8)
O4 C6 C1 116.4(7)
C5 C6 C1 120.9(8)
C2 C3 C4 112.4(7)
C3 C2 C7 114.4(7)
C3 C2 C1 110.3(7)
C7 C2 C1 105.8(7)
C3 C2 Br1 108.0(6)
C7 C2 Br1 108.5(6)
C1 C2 Br1 109.7(6)
O6 C9 O5 124.1(8)
O6 C9 C4 123.1(8)
O5 C9 C4 112.8(7)
O1 C7 O2 125.8(10)
O1 C7 C2 122.4(9)
O2 C7 C2 111.7(9)
C6 C5 C4 125.7(8)
C6 C5 Br2 118.8(7)
C4 C5 Br2 115.4(6)
C5 C4 C9 111.4(7)
C5 C4 C3 111.0(7)
C9 C4 C3 108.4(7)

loop_
_geom_bond_atom_site_label_1
_geom_bond_atom_site_label_2
_geom_bond_distance
Br2 C5 1.891(9)
Br1 C2 1.949(8)
O4 C6 1.348(10)
O2 C7 1.300(12)
O2 C8 1.448(14)
O3 C1 1.216(10)
O5 C9 1.323(10)
O5 C10 1.443(12)
O1 C7 1.209(13)
O6 C9 1.207(10)
C1 C6 1.455(13)
C1 C2 1.541(12)
C6 C5 1.344(11)
C3 C2 1.512(12)
C3 C4 1.547(13)
C2 C7 1.524(13)
C9 C4 1.500(12)
C5 C4 1.488(12)
